data_7028883
loop_
_publ_author_name
'Misra, Rajneesh'
'Jadhav, Thaksen'
'Mobin, Shaikh M.'

_publ_section_title
;
 Ferrocenyl pyrazaboles: design, synthesis, structure, and properties.
;
_journal_issue 5
_journal_name_full 'Dalton transactions (Cambridge, England : 2003)'
_journal_page_first 2013
_journal_page_last 2022
_journal_paper_doi 10.1039/c3dt52315b
_journal_volume 43
_journal_year 2014
_chemical_formula_sum 'C23 H29 B Fe N2'
_chemical_formula_weight 400.14
_chemical_name_systematic
;
?
;
_space_group_IT_number 14
_symmetry_cell_setting monoclinic
_symmetry_space_group_name_Hall '-P 2ybc'
_symmetry_space_group_name_H-M 'P 1 21/c 1'
_atom_sites_solution_hydrogens geom
_atom_sites_solution_primary direct
_atom_sites_solution_secondary difmap
_audit_creation_method SHELXL-97
_cell_angle_alpha 90.00
_cell_angle_beta 111.981(13)
_cell_angle_gamma 90.00
_cell_formula_units_Z 4
_cell_length_a 13.8211(18)
_cell_length_b 14.6473(9)
_cell_length_c 11.4189(10)
_cell_measurement_reflns_used 5384
_cell_measurement_temperature 293(2)
_cell_measurement_theta_max 32.3712
_cell_measurement_theta_min 2.9131
_cell_volume 2143.6(4)
_computing_cell_refinement 'CrysAlis RED, Oxford Diffraction Ltd.,'
_computing_data_collection 'CrysAlis CCD, Oxford Diffraction Ltd.,'
_computing_data_reduction 'CrysAlis RED, Oxford Diffraction Ltd.,'
_computing_molecular_graphics Ortep3
_computing_publication_material Shelx97
_computing_structure_refinement 'SHELXL-97 (Sheldrick, 1997)'
_computing_structure_solution 'SHELXS-97 (Sheldrick, 1997)'
_diffrn_ambient_temperature 293(2)
_diffrn_detector_area_resol_mean 15.9948
_diffrn_measured_fraction_theta_full 0.999
_diffrn_measured_fraction_theta_max 0.999
_diffrn_measurement_device_type 'OXFORD DIFFRACTION SUPER NOVA'
_diffrn_measurement_method \w/q-scan
_diffrn_radiation_monochromator graphite
_diffrn_radiation_source 'Micro-Focus (Mo) X-ray Source'
_diffrn_radiation_type MoK\a
_diffrn_radiation_wavelength 0.71073
_diffrn_reflns_av_R_equivalents 0.0667
_diffrn_reflns_av_sigmaI/netI 0.0483
_diffrn_reflns_limit_h_max 16
_diffrn_reflns_limit_h_min -16
_diffrn_reflns_limit_k_max 17
_diffrn_reflns_limit_k_min -17
_diffrn_reflns_limit_l_max 13
_diffrn_reflns_limit_l_min -13
_diffrn_reflns_number 16576
_diffrn_reflns_theta_full 25.00
_diffrn_reflns_theta_max 25.00
_diffrn_reflns_theta_min 3.18
_exptl_absorpt_coefficient_mu 0.713
_exptl_absorpt_correction_T_max 0.8648
_exptl_absorpt_correction_T_min 0.7989
_exptl_absorpt_correction_type multi-scan
_exptl_absorpt_process_details
;
CrysAlis RED, Oxford Diffraction Ltd.,
Version 1.171.31.7 (release 18-10-2006 CrysAlis171 .NET)
(compiled Oct 18 2006,16:28:17)
Empirical absorption correction using spherical harmonics,
implemented in SCALE3 ABSPACK scaling algorithm.
;
_exptl_crystal_colour ORANGE
_exptl_crystal_density_diffrn 1.240
_exptl_crystal_density_method 'not measured'
_exptl_crystal_description BLOCK
_exptl_crystal_F_000 848
_exptl_crystal_size_max 0.33
_exptl_crystal_size_mid 0.26
_exptl_crystal_size_min 0.21
_refine_diff_density_max 2.171
_refine_diff_density_min -0.413
_refine_diff_density_rms 0.121
_refine_ls_extinction_method none
_refine_ls_goodness_of_fit_ref 1.107
_refine_ls_hydrogen_treatment riding
_refine_ls_matrix_type full
_refine_ls_number_parameters 246
_refine_ls_number_reflns 3770
_refine_ls_number_restraints 0
_refine_ls_restrained_S_all 1.107
_refine_ls_R_factor_all 0.1102
_refine_ls_R_factor_gt 0.0987
_refine_ls_shift/su_max 0.000
_refine_ls_shift/su_mean 0.000
_refine_ls_structure_factor_coef Fsqd
_refine_ls_weighting_details 'calc w=1/[\s^2^(Fo^2^)+(0.1576P)^2^+6.2648P] where P=(Fo^2^+2Fc^2^)/3'
_refine_ls_weighting_scheme calc
_refine_ls_wR_factor_gt 0.2878
_refine_ls_wR_factor_ref 0.2992
_reflns_number_gt 3098
_reflns_number_total 3770
_reflns_threshold_expression >2sigma(I)
_cod_data_source_file c3dt52315b.txt
_cod_data_source_block rm001
_cod_depositor_comments
;
The following automatic conversions were performed:

'_symmetry_cell_setting' value 'Monoclinic' changed to 'monoclinic'
according to
/usr/data/users/saulius/automatic-downloads/current/RSC/lib/dictionaries/cif_core.dic
dictionary named 'cif_core.dic' version 2.4.2 from 2011-04-26.

Automatic conversion script
Id: cif_fix_values 2281 2013-09-26 08:29:07Z andrius 
;
_cod_original_sg_symbol_H-M 'P 21/c'
_cod_database_code 7028883

loop_
_symmetry_equiv_pos_as_xyz
'x, y, z'
'-x, y+1/2, -z+1/2'
'-x, -y, -z'
'x, -y-1/2, z-1/2'

loop_
_atom_site_label
_atom_site_type_symbol
_atom_site_fract_x
_atom_site_fract_y
_atom_site_fract_z
_atom_site_U_iso_or_equiv
_atom_site_adp_type
_atom_site_occupancy
_atom_site_symmetry_multiplicity
_atom_site_calc_flag
_atom_site_refinement_flags
Fe1 Fe 0.95109(7) 0.17837(6) 0.23538(8) 0.0481(4) Uani 1 1 d .
B1 B 0.4179(5) -0.0325(5) -0.4370(6) 0.0448(15) Uani 1 1 d .
N1 N 0.6059(3) 0.0152(3) -0.4191(4) 0.0391(10) Uani 1 1 d .
N2 N 0.5355(4) -0.0008(3) -0.3654(4) 0.0421(11) Uani 1 1 d .
C1 C 0.6990(4) 0.0295(4) -0.3248(5) 0.0458(14) Uani 1 1 d .
H1 H 0.7609 0.0424 -0.3360 0.055 Uiso 1 1 calc R
C2 C 0.6890(5) 0.0224(4) -0.2096(5) 0.0455(14) Uani 1 1 d .
C3 C 0.5847(5) 0.0030(4) -0.2405(5) 0.0484(14) Uani 1 1 d .
H3 H 0.5531 -0.0060 -0.1824 0.058 Uiso 1 1 calc R
C4 C 0.7666(5) 0.0335(4) -0.0859(6) 0.0499(14) Uani 1 1 d .
C5 C 0.8308(5) 0.0443(5) 0.0176(6) 0.0506(14) Uani 1 1 d .
C6 C 0.9058(5) 0.0564(4) 0.1435(6) 0.0512(15) Uani 1 1 d .
C7 C 1.0154(6) 0.0706(5) 0.1779(7) 0.069(2) Uani 1 1 d .
H7 H 1.0512 0.0731 0.1233 0.082 Uiso 1 1 calc R
C8 C 1.0586(8) 0.0801(6) 0.3101(9) 0.091(3) Uani 1 1 d .
H8 H 1.1287 0.0906 0.3578 0.109 Uiso 1 1 calc R
C9 C 0.9823(10) 0.0714(6) 0.3573(7) 0.089(3) Uani 1 1 d .
H9 H 0.9918 0.0739 0.4423 0.107 Uiso 1 1 calc R
C10 C 0.8856(8) 0.0580(5) 0.2554(7) 0.073(2) Uani 1 1 d .
H10 H 0.8207 0.0514 0.2615 0.087 Uiso 1 1 calc R
C11 C 0.8756(8) 0.2796(6) 0.1153(8) 0.081(2) Uani 1 1 d .
H11 H 0.8300 0.2711 0.0322 0.097 Uiso 1 1 calc R
C12 C 0.9813(9) 0.2940(6) 0.1544(9) 0.085(3) Uani 1 1 d .
H12 H 1.0197 0.2965 0.1028 0.102 Uiso 1 1 calc R
C13 C 1.0201(12) 0.3041(7) 0.2842(11) 0.107(4) Uani 1 1 d .
H13 H 1.0895 0.3152 0.3346 0.128 Uiso 1 1 calc R
C14 C 0.9402(15) 0.2952(7) 0.3266(10) 0.112(5) Uani 1 1 d .
H14 H 0.9455 0.2985 0.4102 0.134 Uiso 1 1 calc R
C15 C 0.8483(9) 0.2800(7) 0.2200(13) 0.105(4) Uani 1 1 d .
H15 H 0.7816 0.2717 0.2201 0.125 Uiso 1 1 calc R
C16 C 0.4093(5) -0.1407(5) -0.4143(6) 0.0580(17) Uani 1 1 d .
H16A H 0.4365 -0.1514 -0.3239 0.070 Uiso 1 1 calc R
H16B H 0.3359 -0.1567 -0.4460 0.070 Uiso 1 1 calc R
C17 C 0.4629(8) -0.2053(5) -0.4714(8) 0.075(2) Uani 1 1 d .
H17A H 0.5371 -0.1920 -0.4370 0.090 Uiso 1 1 calc R
H17B H 0.4377 -0.1941 -0.5617 0.090 Uiso 1 1 calc R
C18 C 0.4478(13) -0.3053(6) -0.4501(10) 0.120(5) Uani 1 1 d .
H18A H 0.4817 -0.3178 -0.3605 0.143 Uiso 1 1 calc R
H18B H 0.3737 -0.3161 -0.4728 0.143 Uiso 1 1 calc R
C19 C 0.485(2) -0.3684(9) -0.5160(15) 0.219(12) Uani 1 1 d .
H19A H 0.4329 -0.3782 -0.5986 0.328 Uiso 1 1 calc R
H19B H 0.5006 -0.4251 -0.4707 0.328 Uiso 1 1 calc R
H19C H 0.5473 -0.3448 -0.5236 0.328 Uiso 1 1 calc R
C20 C 0.3406(5) 0.0249(5) -0.3905(6) 0.0571(17) Uani 1 1 d .
H20A H 0.2706 0.0022 -0.4360 0.069 Uiso 1 1 calc R
H20B H 0.3578 0.0106 -0.3020 0.069 Uiso 1 1 calc R
C21 C 0.3367(6) 0.1279(6) -0.4028(8) 0.071(2) Uani 1 1 d .
H21A H 0.3168 0.1434 -0.4914 0.086 Uiso 1 1 calc R
H21B H 0.4063 0.1518 -0.3583 0.086 Uiso 1 1 calc R
C22 C 0.2621(8) 0.1756(8) -0.3527(12) 0.105(4) Uani 1 1 d .
H22A H 0.1919 0.1540 -0.4000 0.126 Uiso 1 1 calc R
H22B H 0.2799 0.1579 -0.2653 0.126 Uiso 1 1 calc R
C23 C 0.2622(10) 0.2778(9) -0.3597(15) 0.151(6) Uani 1 1 d .
H23A H 0.3277 0.3008 -0.3019 0.227 Uiso 1 1 calc R
H23B H 0.2066 0.3017 -0.3375 0.227 Uiso 1 1 calc R
H23C H 0.2523 0.2964 -0.4440 0.227 Uiso 1 1 calc R

loop_
_atom_site_aniso_label
_atom_site_aniso_U_11
_atom_site_aniso_U_22
_atom_site_aniso_U_33
_atom_site_aniso_U_23
_atom_site_aniso_U_13
_atom_site_aniso_U_12
Fe1 0.0512(6) 0.0509(6) 0.0343(6) -0.0004(3) 0.0069(4) 0.0074(4)
B1 0.037(3) 0.054(4) 0.038(3) -0.007(3) 0.007(3) -0.012(3)
N1 0.031(2) 0.045(3) 0.038(2) -0.0036(19) 0.0095(18) -0.0078(18)
N2 0.041(3) 0.048(3) 0.034(2) -0.0055(19) 0.011(2) -0.007(2)
C1 0.033(3) 0.052(3) 0.044(3) -0.004(2) 0.004(2) -0.004(2)
C2 0.044(3) 0.041(3) 0.039(3) -0.006(2) 0.001(2) 0.000(2)
C3 0.049(3) 0.062(4) 0.030(3) -0.005(2) 0.011(2) -0.003(3)
C4 0.045(3) 0.052(4) 0.045(3) -0.004(3) 0.007(3) 0.000(3)
C5 0.048(3) 0.055(4) 0.040(3) -0.003(3) 0.007(3) -0.001(3)
C6 0.058(4) 0.047(3) 0.037(3) -0.002(2) 0.005(3) 0.005(3)
C7 0.056(4) 0.075(5) 0.058(4) -0.022(4) 0.001(3) 0.017(4)
C8 0.086(6) 0.073(6) 0.066(5) -0.017(4) -0.027(5) 0.032(5)
C9 0.144(9) 0.063(5) 0.032(4) 0.005(3) -0.001(5) 0.005(5)
C10 0.107(6) 0.056(4) 0.048(4) 0.002(3) 0.022(4) -0.011(4)
C11 0.095(6) 0.073(5) 0.064(5) 0.020(4) 0.018(5) 0.031(5)
C12 0.113(8) 0.072(5) 0.074(6) 0.017(4) 0.038(5) 0.000(5)
C13 0.147(10) 0.060(5) 0.080(7) -0.005(5) 0.003(7) -0.023(6)
C14 0.226(16) 0.062(5) 0.062(6) -0.001(4) 0.070(8) 0.017(7)
C15 0.112(8) 0.074(6) 0.150(11) 0.019(6) 0.074(8) 0.040(6)
C16 0.059(4) 0.063(4) 0.044(3) 0.003(3) 0.011(3) -0.021(3)
C17 0.106(6) 0.052(4) 0.062(5) -0.001(3) 0.027(4) -0.005(4)
C18 0.213(15) 0.049(5) 0.086(7) 0.008(4) 0.044(8) -0.005(6)
C19 0.49(4) 0.062(7) 0.149(13) 0.001(7) 0.173(19) 0.039(13)
C20 0.045(3) 0.086(5) 0.038(3) -0.008(3) 0.013(3) -0.008(3)
C21 0.052(4) 0.083(5) 0.072(5) -0.021(4) 0.014(3) 0.000(4)
C22 0.069(6) 0.114(9) 0.125(9) -0.050(6) 0.029(6) 0.004(5)
C23 0.106(9) 0.105(10) 0.216(16) -0.066(10) 0.029(9) 0.020(7)

loop_
_atom_type_symbol
_atom_type_description
_atom_type_scat_dispersion_real
_atom_type_scat_dispersion_imag
_atom_type_scat_source
C C 0.0033 0.0016 'International Tables Vol C Tables 4.2.6.8 and 6.1.1.4'
H H 0.0000 0.0000 'International Tables Vol C Tables 4.2.6.8 and 6.1.1.4'
N N 0.0061 0.0033 'International Tables Vol C Tables 4.2.6.8 and 6.1.1.4'
B B 0.0013 0.0007 'International Tables Vol C Tables 4.2.6.8 and 6.1.1.4'
Fe Fe 0.3463 0.8444 'International Tables Vol C Tables 4.2.6.8 and 6.1.1.4'

loop_
_geom_angle_atom_site_label_1
_geom_angle_atom_site_label_2
_geom_angle_atom_site_label_3
_geom_angle
_geom_angle_site_symmetry_1
_geom_angle_site_symmetry_3
C8 Fe1 C15 161.2(5) . .
C8 Fe1 C11 157.2(5) . .
C15 Fe1 C11 40.0(4) . .
C8 Fe1 C9 39.2(4) . .
C15 Fe1 C9 126.1(5) . .
C11 Fe1 C9 162.2(5) . .
C8 Fe1 C10 67.8(4) . .
C15 Fe1 C10 108.7(5) . .
C11 Fe1 C10 125.0(4) . .
C9 Fe1 C10 40.9(4) . .
C8 Fe1 C7 40.6(3) . .
C15 Fe1 C7 157.0(5) . .
C11 Fe1 C7 121.7(4) . .
C9 Fe1 C7 67.5(4) . .
C10 Fe1 C7 68.3(4) . .
C8 Fe1 C14 124.6(5) . .
C15 Fe1 C14 40.7(5) . .
C11 Fe1 C14 67.2(4) . .
C9 Fe1 C14 109.5(4) . .
C10 Fe1 C14 123.3(5) . .
C7 Fe1 C14 160.1(6) . .
C8 Fe1 C12 122.7(5) . .
C15 Fe1 C12 66.8(4) . .
C11 Fe1 C12 39.5(4) . .
C9 Fe1 C12 157.1(5) . .
C10 Fe1 C12 160.6(4) . .
C7 Fe1 C12 108.0(4) . .
C14 Fe1 C12 66.6(5) . .
C8 Fe1 C6 68.2(3) . .
C15 Fe1 C6 121.9(4) . .
C11 Fe1 C6 108.1(3) . .
C9 Fe1 C6 67.9(3) . .
C10 Fe1 C6 40.3(3) . .
C7 Fe1 C6 41.0(3) . .
C14 Fe1 C6 158.1(6) . .
C12 Fe1 C6 124.4(3) . .
C8 Fe1 C13 109.4(5) . .
C15 Fe1 C13 66.6(6) . .
C11 Fe1 C13 66.2(4) . .
C9 Fe1 C13 123.2(4) . .
C10 Fe1 C13 158.2(4) . .
C7 Fe1 C13 124.6(5) . .
C14 Fe1 C13 39.1(5) . .
C12 Fe1 C13 39.4(4) . .
C6 Fe1 C13 160.7(5) . .
N1 B1 N2 105.3(4) 3_654 .
N1 B1 C20 111.0(5) 3_654 .
N2 B1 C20 111.0(5) . .
N1 B1 C16 109.1(5) 3_654 .
N2 B1 C16 109.0(5) . .
C20 B1 C16 111.3(5) . .
C1 N1 N2 107.4(4) . .
C1 N1 B1 124.9(5) . 3_654
N2 N1 B1 126.8(4) . 3_654
C3 N2 N1 108.2(5) . .
C3 N2 B1 125.2(5) . .
N1 N2 B1 126.1(4) . .
N1 C1 C2 110.1(5) . .
N1 C1 H1 125.0 . .
C2 C1 H1 125.0 . .
C1 C2 C3 103.9(5) . .
C1 C2 C4 129.1(6) . .
C3 C2 C4 127.0(6) . .
N2 C3 C2 110.4(5) . .
N2 C3 H3 124.8 . .
C2 C3 H3 124.8 . .
C5 C4 C2 178.9(7) . .
C4 C5 C6 178.3(7) . .
C10 C6 C7 107.4(6) . .
C10 C6 C5 126.7(7) . .
C7 C6 C5 125.9(6) . .
C10 C6 Fe1 69.3(4) . .
C7 C6 Fe1 69.1(4) . .
C5 C6 Fe1 126.1(5) . .
C8 C7 C6 106.8(8) . .
C8 C7 Fe1 68.8(4) . .
C6 C7 Fe1 69.9(4) . .
C8 C7 H7 126.6 . .
C6 C7 H7 126.6 . .
Fe1 C7 H7 126.2 . .
C9 C8 C7 109.6(8) . .
C9 C8 Fe1 71.1(5) . .
C7 C8 Fe1 70.5(4) . .
C9 C8 H8 125.2 . .
C7 C8 H8 125.2 . .
Fe1 C8 H8 124.8 . .
C8 C9 C10 108.7(7) . .
C8 C9 Fe1 69.7(5) . .
C10 C9 Fe1 69.7(4) . .
C8 C9 H9 125.7 . .
C10 C9 H9 125.7 . .
Fe1 C9 H9 126.6 . .
C6 C10 C9 107.5(9) . .
C6 C10 Fe1 70.3(4) . .
C9 C10 Fe1 69.5(5) . .
C6 C10 H10 126.3 . .
C9 C10 H10 126.3 . .
Fe1 C10 H10 125.5 . .
C12 C11 C15 108.6(9) . .
C12 C11 Fe1 71.1(5) . .
C15 C11 Fe1 69.8(5) . .
C12 C11 H11 125.7 . .
C15 C11 H11 125.7 . .
Fe1 C11 H11 124.9 . .
C11 C12 C13 107.7(10) . .
C11 C12 Fe1 69.4(5) . .
C13 C12 Fe1 70.6(6) . .
C11 C12 H12 126.2 . .
C13 C12 H12 126.2 . .
Fe1 C12 H12 125.5 . .
C14 C13 C12 109.2(11) . .
C14 C13 Fe1 69.9(6) . .
C12 C13 Fe1 70.0(5) . .
C14 C13 H13 125.4 . .
C12 C13 H13 125.4 . .
Fe1 C13 H13 126.3 . .
C13 C14 C15 107.2(9) . .
C13 C14 Fe1 71.1(6) . .
C15 C14 Fe1 69.0(5) . .
C13 C14 H14 126.4 . .
C15 C14 H14 126.4 . .
Fe1 C14 H14 125.2 . .
C11 C15 C14 107.4(10) . .
C11 C15 Fe1 70.2(5) . .
C14 C15 Fe1 70.4(6) . .
C11 C15 H15 126.3 . .
C14 C15 H15 126.3 . .
Fe1 C15 H15 124.7 . .
C17 C16 B1 118.2(6) . .
C17 C16 H16A 107.8 . .
B1 C16 H16A 107.8 . .
C17 C16 H16B 107.8 . .
B1 C16 H16B 107.8 . .
H16A C16 H16B 107.1 . .
C16 C17 C18 114.9(8) . .
C16 C17 H17A 108.5 . .
C18 C17 H17A 108.5 . .
C16 C17 H17B 108.5 . .
C18 C17 H17B 108.5 . .
H17A C17 H17B 107.5 . .
C19 C18 C17 116.7(12) . .
C19 C18 H18A 108.1 . .
C17 C18 H18A 108.1 . .
C19 C18 H18B 108.1 . .
C17 C18 H18B 108.1 . .
H18A C18 H18B 107.3 . .
C18 C19 H19A 109.5 . .
C18 C19 H19B 109.5 . .
H19A C19 H19B 109.5 . .
C18 C19 H19C 109.5 . .
H19A C19 H19C 109.5 . .
H19B C19 H19C 109.5 . .
C21 C20 B1 119.9(6) . .
C21 C20 H20A 107.4 . .
B1 C20 H20A 107.4 . .
C21 C20 H20B 107.4 . .
B1 C20 H20B 107.4 . .
H20A C20 H20B 106.9 . .
C20 C21 C22 115.3(8) . .
C20 C21 H21A 108.5 . .
C22 C21 H21A 108.5 . .
C20 C21 H21B 108.5 . .
C22 C21 H21B 108.5 . .
H21A C21 H21B 107.5 . .
C23 C22 C21 115.1(11) . .
C23 C22 H22A 108.5 . .
C21 C22 H22A 108.5 . .
C23 C22 H22B 108.5 . .
C21 C22 H22B 108.5 . .
H22A C22 H22B 107.5 . .
C22 C23 H23A 109.5 . .
C22 C23 H23B 109.5 . .
H23A C23 H23B 109.5 . .
C22 C23 H23C 109.5 . .
H23A C23 H23C 109.5 . .
H23B C23 H23C 109.5 . .

loop_
_geom_bond_atom_site_label_1
_geom_bond_atom_site_label_2
_geom_bond_distance
_geom_bond_site_symmetry_2
Fe1 C8 2.015(8) .
Fe1 C15 2.019(9) .
Fe1 C11 2.024(7) .
Fe1 C9 2.032(8) .
Fe1 C10 2.034(8) .
Fe1 C7 2.037(7) .
Fe1 C14 2.038(9) .
Fe1 C12 2.047(9) .
Fe1 C6 2.047(6) .
Fe1 C13 2.053(10) .
B1 N1 1.571(8) 3_654
B1 N2 1.591(7) .
B1 C20 1.598(10) .
B1 C16 1.619(10) .
N1 C1 1.350(7) .
N1 N2 1.350(6) .
N1 B1 1.571(8) 3_654
N2 C3 1.332(7) .
C1 C2 1.377(8) .
C1 H1 0.9300 .
C2 C3 1.380(9) .
C2 C4 1.428(8) .
C3 H3 0.9300 .
C4 C5 1.193(8) .
C5 C6 1.434(8) .
C6 C10 1.407(10) .
C6 C7 1.430(10) .
C7 C8 1.407(12) .
C7 H7 0.9300 .
C8 C9 1.358(15) .
C8 H8 0.9300 .
C9 C10 1.419(13) .
C9 H9 0.9300 .
C10 H10 0.9300 .
C11 C12 1.374(14) .
C11 C15 1.382(13) .
C11 H11 0.9300 .
C12 C13 1.383(14) .
C12 H12 0.9300 .
C13 C14 1.369(19) .
C13 H13 0.9300 .
C14 C15 1.410(17) .
C14 H14 0.9300 .
C15 H15 0.9300 .
C16 C17 1.494(12) .
C16 H16A 0.9700 .
C16 H16B 0.9700 .
C17 C18 1.513(12) .
C17 H17A 0.9700 .
C17 H17B 0.9700 .
C18 C19 1.406(18) .
C18 H18A 0.9700 .
C18 H18B 0.9700 .
C19 H19A 0.9600 .
C19 H19B 0.9600 .
C19 H19C 0.9600 .
C20 C21 1.514(11) .
C20 H20A 0.9700 .
C20 H20B 0.9700 .
C21 C22 1.524(12) .
C21 H21A 0.9700 .
C21 H21B 0.9700 .
C22 C23 1.499(17) .
C22 H22A 0.9700 .
C22 H22B 0.9700 .
C23 H23A 0.9600 .
C23 H23B 0.9600 .
C23 H23C 0.9600 .

loop_
_geom_torsion_atom_site_label_1
_geom_torsion_atom_site_label_2
_geom_torsion_atom_site_label_3
_geom_torsion_atom_site_label_4
_geom_torsion
_geom_torsion_site_symmetry_1
C1 N1 N2 C3 -0.4(6) .
B1 N1 N2 C3 -169.9(5) 3_654
C1 N1 N2 B1 -172.6(5) .
B1 N1 N2 B1 17.9(10) 3_654
N1 B1 N2 C3 174.3(5) 3_654
C20 B1 N2 C3 54.1(8) .
C16 B1 N2 C3 -68.9(7) .
N1 B1 N2 N1 -14.8(8) 3_654
C20 B1 N2 N1 -135.0(6) .
C16 B1 N2 N1 102.1(6) .
N2 N1 C1 C2 0.3(6) .
B1 N1 C1 C2 170.0(5) 3_654
N1 C1 C2 C3 -0.1(7) .
N1 C1 C2 C4 -179.1(6) .
N1 N2 C3 C2 0.4(7) .
B1 N2 C3 C2 172.7(5) .
C1 C2 C3 N2 -0.2(7) .
C4 C2 C3 N2 178.9(6) .
C1 C2 C4 C5 98(38) .
C3 C2 C4 C5 -81(38) .
C2 C4 C5 C6 89(47) .
C4 C5 C6 C10 -14(25) .
C4 C5 C6 C7 167(24) .
C4 C5 C6 Fe1 -104(24) .
C8 Fe1 C6 C10 80.9(6) .
C15 Fe1 C6 C10 -81.4(6) .
C11 Fe1 C6 C10 -123.1(5) .
C9 Fe1 C6 C10 38.4(6) .
C7 Fe1 C6 C10 119.0(7) .
C14 Fe1 C6 C10 -49.2(10) .
C12 Fe1 C6 C10 -163.6(6) .
C13 Fe1 C6 C10 167.5(12) .
C8 Fe1 C6 C7 -38.2(6) .
C15 Fe1 C6 C7 159.6(6) .
C11 Fe1 C6 C7 117.8(5) .
C9 Fe1 C6 C7 -80.6(6) .
C10 Fe1 C6 C7 -119.0(7) .
C14 Fe1 C6 C7 -168.2(9) .
C12 Fe1 C6 C7 77.4(6) .
C13 Fe1 C6 C7 48.5(13) .
C8 Fe1 C6 C5 -158.1(8) .
C15 Fe1 C6 C5 39.7(8) .
C11 Fe1 C6 C5 -2.1(7) .
C9 Fe1 C6 C5 159.5(8) .
C10 Fe1 C6 C5 121.1(8) .
C7 Fe1 C6 C5 -119.9(8) .
C14 Fe1 C6 C5 71.9(11) .
C12 Fe1 C6 C5 -42.5(8) .
C13 Fe1 C6 C5 -71.4(14) .
C10 C6 C7 C8 0.2(8) .
C5 C6 C7 C8 179.3(7) .
Fe1 C6 C7 C8 59.2(5) .
C10 C6 C7 Fe1 -59.0(5) .
C5 C6 C7 Fe1 120.2(7) .
C15 Fe1 C7 C8 -167.6(11) .
C11 Fe1 C7 C8 160.7(7) .
C9 Fe1 C7 C8 -36.4(6) .
C10 Fe1 C7 C8 -80.7(7) .
C14 Fe1 C7 C8 48.9(14) .
C12 Fe1 C7 C8 119.6(7) .
C6 Fe1 C7 C8 -118.2(8) .
C13 Fe1 C7 C8 79.3(8) .
C8 Fe1 C7 C6 118.2(8) .
C15 Fe1 C7 C6 -49.4(13) .
C11 Fe1 C7 C6 -81.1(6) .
C9 Fe1 C7 C6 81.8(5) .
C10 Fe1 C7 C6 37.5(4) .
C14 Fe1 C7 C6 167.1(10) .
C12 Fe1 C7 C6 -122.2(5) .
C13 Fe1 C7 C6 -162.5(5) .
C6 C7 C8 C9 0.7(9) .
Fe1 C7 C8 C9 60.6(6) .
C6 C7 C8 Fe1 -59.8(5) .
C15 Fe1 C8 C9 45.0(17) .
C11 Fe1 C8 C9 -166.4(9) .
C10 Fe1 C8 C9 -37.7(5) .
C7 Fe1 C8 C9 -119.9(8) .
C14 Fe1 C8 C9 78.3(8) .
C12 Fe1 C8 C9 160.8(5) .
C6 Fe1 C8 C9 -81.3(5) .
C13 Fe1 C8 C9 119.1(7) .
C15 Fe1 C8 C7 164.9(13) .
C11 Fe1 C8 C7 -46.5(13) .
C9 Fe1 C8 C7 119.9(8) .
C10 Fe1 C8 C7 82.2(6) .
C14 Fe1 C8 C7 -161.8(7) .
C12 Fe1 C8 C7 -79.3(7) .
C6 Fe1 C8 C7 38.5(5) .
C13 Fe1 C8 C7 -121.0(7) .
C7 C8 C9 C10 -1.3(10) .
Fe1 C8 C9 C10 58.9(6) .
C7 C8 C9 Fe1 -60.2(6) .
C15 Fe1 C9 C8 -163.6(6) .
C11 Fe1 C9 C8 162.6(11) .
C10 Fe1 C9 C8 120.1(8) .
C7 Fe1 C9 C8 37.7(5) .
C14 Fe1 C9 C8 -121.2(7) .
C12 Fe1 C9 C8 -45.3(12) .
C6 Fe1 C9 C8 82.2(5) .
C13 Fe1 C9 C8 -80.0(8) .
C8 Fe1 C9 C10 -120.1(8) .
C15 Fe1 C9 C10 76.3(8) .
C11 Fe1 C9 C10 42.5(14) .
C7 Fe1 C9 C10 -82.4(6) .
C14 Fe1 C9 C10 118.7(7) .
C12 Fe1 C9 C10 -165.4(9) .
C6 Fe1 C9 C10 -37.9(5) .
C13 Fe1 C9 C10 159.9(7) .
C7 C6 C10 C9 -0.9(9) .
C5 C6 C10 C9 179.9(7) .
Fe1 C6 C10 C9 -59.8(5) .
C7 C6 C10 Fe1 58.9(5) .
C5 C6 C10 Fe1 -120.3(7) .
C8 C9 C10 C6 1.4(10) .
Fe1 C9 C10 C6 60.3(5) .
C8 C9 C10 Fe1 -58.9(6) .
C8 Fe1 C10 C6 -82.1(5) .
C15 Fe1 C10 C6 117.6(6) .
C11 Fe1 C10 C6 76.3(6) .
C9 Fe1 C10 C6 -118.3(8) .
C7 Fe1 C10 C6 -38.1(4) .
C14 Fe1 C10 C6 160.2(6) .
C12 Fe1 C10 C6 44.5(14) .
C13 Fe1 C10 C6 -168.9(12) .
C8 Fe1 C10 C9 36.2(6) .
C15 Fe1 C10 C9 -124.1(7) .
C11 Fe1 C10 C9 -165.4(6) .
C7 Fe1 C10 C9 80.2(7) .
C14 Fe1 C10 C9 -81.5(8) .
C12 Fe1 C10 C9 162.8(12) .
C6 Fe1 C10 C9 118.3(8) .
C13 Fe1 C10 C9 -50.6(15) .
C8 Fe1 C11 C12 -45.8(12) .
C15 Fe1 C11 C12 119.0(10) .
C9 Fe1 C11 C12 163.4(10) .
C10 Fe1 C11 C12 -164.0(6) .
C7 Fe1 C11 C12 -79.6(7) .
C14 Fe1 C11 C12 80.3(8) .
C6 Fe1 C11 C12 -122.6(6) .
C13 Fe1 C11 C12 37.6(7) .
C8 Fe1 C11 C15 -164.9(10) .
C9 Fe1 C11 C15 44.3(15) .
C10 Fe1 C11 C15 77.0(8) .
C7 Fe1 C11 C15 161.4(7) .
C14 Fe1 C11 C15 -38.7(8) .
C12 Fe1 C11 C15 -119.0(10) .
C6 Fe1 C11 C15 118.4(7) .
C13 Fe1 C11 C15 -81.4(8) .
C15 C11 C12 C13 -0.5(11) .
Fe1 C11 C12 C13 -60.5(7) .
C15 C11 C12 Fe1 60.0(6) .
C8 Fe1 C12 C11 160.7(6) .
C15 Fe1 C12 C11 -37.7(6) .
C9 Fe1 C12 C11 -167.0(10) .
C10 Fe1 C12 C11 42.8(15) .
C7 Fe1 C12 C11 118.4(6) .
C14 Fe1 C12 C11 -82.1(8) .
C6 Fe1 C12 C11 76.1(7) .
C13 Fe1 C12 C11 -118.5(10) .
C8 Fe1 C12 C13 -80.8(9) .
C15 Fe1 C12 C13 80.8(9) .
C11 Fe1 C12 C13 118.5(10) .
C9 Fe1 C12 C13 -48.6(14) .
C10 Fe1 C12 C13 161.2(12) .
C7 Fe1 C12 C13 -123.1(8) .
C14 Fe1 C12 C13 36.4(8) .
C6 Fe1 C12 C13 -165.4(8) .
C11 C12 C13 C14 0.7(12) .
Fe1 C12 C13 C14 -59.0(8) .
C11 C12 C13 Fe1 59.7(7) .
C8 Fe1 C13 C14 -121.4(8) .
C15 Fe1 C13 C14 38.9(7) .
C11 Fe1 C13 C14 82.7(8) .
C9 Fe1 C13 C14 -80.1(9) .
C10 Fe1 C13 C14 -42.9(16) .
C7 Fe1 C13 C14 -164.1(7) .
C12 Fe1 C13 C14 120.4(11) .
C6 Fe1 C13 C14 159.3(10) .
C8 Fe1 C13 C12 118.3(7) .
C15 Fe1 C13 C12 -81.5(8) .
C11 Fe1 C13 C12 -37.7(6) .
C9 Fe1 C13 C12 159.6(7) .
C10 Fe1 C13 C12 -163.3(10) .
C7 Fe1 C13 C12 75.5(8) .
C14 Fe1 C13 C12 -120.4(11) .
C6 Fe1 C13 C12 38.9(16) .
C12 C13 C14 C15 -0.6(12) .
Fe1 C13 C14 C15 -59.8(7) .
C12 C13 C14 Fe1 59.2(7) .
C8 Fe1 C14 C13 78.0(8) .
C15 Fe1 C14 C13 -117.8(9) .
C11 Fe1 C14 C13 -79.7(7) .
C9 Fe1 C14 C13 119.0(7) .
C10 Fe1 C14 C13 162.4(6) .
C7 Fe1 C14 C13 41.4(14) .
C12 Fe1 C14 C13 -36.7(6) .
C6 Fe1 C14 C13 -161.7(8) .
C8 Fe1 C14 C15 -164.3(7) .
C11 Fe1 C14 C15 38.1(6) .
C9 Fe1 C14 C15 -123.2(7) .
C10 Fe1 C14 C15 -79.8(7) .
C7 Fe1 C14 C15 159.2(10) .
C12 Fe1 C14 C15 81.1(7) .
C6 Fe1 C14 C15 -43.9(12) .
C13 Fe1 C14 C15 117.8(9) .
C12 C11 C15 C14 0.1(11) .
Fe1 C11 C15 C14 60.9(7) .
C12 C11 C15 Fe1 -60.8(7) .
C13 C14 C15 C11 0.3(11) .
Fe1 C14 C15 C11 -60.8(6) .
C13 C14 C15 Fe1 61.1(7) .
C8 Fe1 C15 C11 161.7(13) .
C9 Fe1 C15 C11 -164.7(6) .
C10 Fe1 C15 C11 -122.6(6) .
C7 Fe1 C15 C11 -44.2(14) .
C14 Fe1 C15 C11 117.7(10) .
C12 Fe1 C15 C11 37.2(6) .
C6 Fe1 C15 C11 -80.1(7) .
C13 Fe1 C15 C11 80.3(7) .
C8 Fe1 C15 C14 44.0(18) .
C11 Fe1 C15 C14 -117.7(10) .
C9 Fe1 C15 C14 77.6(8) .
C10 Fe1 C15 C14 119.7(7) .
C7 Fe1 C15 C14 -161.9(10) .
C12 Fe1 C15 C14 -80.5(8) .
C6 Fe1 C15 C14 162.2(6) .
C13 Fe1 C15 C14 -37.4(6) .
N1 B1 C16 C17 47.3(8) 3_654
N2 B1 C16 C17 -67.2(7) .
C20 B1 C16 C17 170.1(6) .
B1 C16 C17 C18 -177.8(8) .
C16 C17 C18 C19 171.8(14) .
N1 B1 C20 C21 -58.5(7) 3_654
N2 B1 C20 C21 58.2(8) .
C16 B1 C20 C21 179.8(6) .
B1 C20 C21 C22 -178.7(7) .
C20 C21 C22 C23 177.3(9) .
